data_4075597
loop_
_publ_author_name
'Braddock-Wilking, Janet'
'Corey, Joyce Y.'
'French, Lisa M.'
'Choi, Eunwoo'
'Speedie, Victoria J.'
'Rutherford, Michael F.'
'Yao, Shu'
'Xu, Huan'
'Rath, Nigam P.'

_publ_section_title
;
 Si&#x2212;H Bond Activation by (Ph3P)2Pt(\h2-C2H4) in Dihydrosilicon
 Tricycles that Also Contain O and N Heteroatoms
;
_journal_issue 16
_journal_name_full Organometallics
_journal_page_first 3974
_journal_paper_doi 10.1021/om060391b
_journal_volume 25
_journal_year 2006
_chemical_formula_sum 'C101 H89 Br4 N2 P3 Pt2 Si2'
_chemical_formula_weight 2189.65
_chemical_name_systematic
; 
 ? 
;
_space_group_IT_number 14
_symmetry_cell_setting monoclinic
_symmetry_space_group_name_Hall '-P 2ybc'
_symmetry_space_group_name_H-M 'P 1 21/c 1'
_atom_sites_solution_hydrogens geom
_atom_sites_solution_primary direct
_atom_sites_solution_secondary difmap
_audit_creation_method SHELXL-97
_cell_angle_alpha 90.00
_cell_angle_beta 116.1370(10)
_cell_angle_gamma 90.00
_cell_formula_units_Z 4
_cell_length_a 21.9536(3)
_cell_length_b 18.1694(3)
_cell_length_c 24.4386(3)
_cell_measurement_reflns_used 8670
_cell_measurement_temperature 150(2)
_cell_measurement_theta_max 28.60
_cell_measurement_theta_min 2.17
_cell_volume 8751.3(2)
_computing_cell_refinement 'Bruker SMART'
_computing_data_collection 'Bruker SMART'
_computing_data_reduction 'Bruker SAINT'
_computing_molecular_graphics 'Bruker-SHELXTL (Sheldrick, 2003)'
_computing_publication_material 'Bruker-SHELXTL (Sheldrick, 2003)'
_computing_structure_refinement 'Bruker-SHELXTL (Sheldrick, 2003)'
_computing_structure_solution 'Bruker-SHELXTL (Sheldrick, 2003)'
_diffrn_ambient_temperature 150(2)
_diffrn_measured_fraction_theta_full 0.999
_diffrn_measured_fraction_theta_max 0.999
_diffrn_measurement_device_type 'CCD area detector'
_diffrn_measurement_method 'phi and omega scans'
_diffrn_radiation_monochromator graphite
_diffrn_radiation_source 'normal-focus sealed tube'
_diffrn_radiation_type MoK\a
_diffrn_radiation_wavelength 0.71073
_diffrn_reflns_av_R_equivalents 0.0662
_diffrn_reflns_av_sigmaI/netI 0.0540
_diffrn_reflns_limit_h_max 28
_diffrn_reflns_limit_h_min -28
_diffrn_reflns_limit_k_max 24
_diffrn_reflns_limit_k_min -24
_diffrn_reflns_limit_l_max 32
_diffrn_reflns_limit_l_min -32
_diffrn_reflns_number 178741
_diffrn_reflns_theta_full 28.00
_diffrn_reflns_theta_max 28.00
_diffrn_reflns_theta_min 1.52
_exptl_absorpt_coefficient_mu 5.151
_exptl_absorpt_correction_T_max 0.4256
_exptl_absorpt_correction_T_min 0.3591
_exptl_absorpt_correction_type multi-scan
_exptl_absorpt_process_details sadabs
_exptl_crystal_colour orange
_exptl_crystal_density_diffrn 1.662
_exptl_crystal_density_meas ?
_exptl_crystal_density_method 'not measured'
_exptl_crystal_description rectangular
_exptl_crystal_F_000 4312
_exptl_crystal_size_max 0.25
_exptl_crystal_size_mid 0.21
_exptl_crystal_size_min 0.20
_refine_diff_density_max 2.678
_refine_diff_density_min -1.461
_refine_diff_density_rms 0.151
_refine_ls_extinction_method none
_refine_ls_goodness_of_fit_ref 1.087
_refine_ls_hydrogen_treatment noref
_refine_ls_matrix_type full
_refine_ls_number_parameters 991
_refine_ls_number_reflns 21110
_refine_ls_number_restraints 0
_refine_ls_restrained_S_all 1.087
_refine_ls_R_factor_all 0.0705
_refine_ls_R_factor_gt 0.0374
_refine_ls_shift/su_max 0.001
_refine_ls_shift/su_mean 0.000
_refine_ls_structure_factor_coef Fsqd
_refine_ls_weighting_details 'calc w=1/[\s^2^(Fo^2^)+(0.0249P)^2^+25.4012P] where P=(Fo^2^+2Fc^2^)/3'
_refine_ls_weighting_scheme calc
_refine_ls_wR_factor_gt 0.0713
_refine_ls_wR_factor_ref 0.0844
_reflns_number_gt 15369
_reflns_number_total 21110
_reflns_threshold_expression >2sigma(I)
_cod_data_source_file om060391bsi20060508_030736.cif
_cod_data_source_block j17403
_cod_depositor_comments
;
The following automatic conversions were performed:

'_symmetry_cell_setting' value 'Monoclinic' changed to 'monoclinic'
according to /home/saulius/struct/CIF-dictionaries/cif_core.dic
dictionary named 'cif_core.dic' version 2.4.1 from 2010-06-29.

Automatic conversion script
Id: cif_fix_values 1715 2011-07-08 13:25:40Z adriana 

The following automatic conversions were performed:

'_exptl_crystal_density_meas' value 'no' was changed to '?' - the
value is perceived as not measured.

Automatic conversion script
Id: cif_fix_values 3008 2015-01-20 13:52:24Z robertas 
;
_cod_original_sg_symbol_H-M P2~1~/c
_cod_database_code 4075597

loop_
_symmetry_equiv_pos_as_xyz
'x, y, z'
'-x, y+1/2, -z+1/2'
'-x, -y, -z'
'x, -y-1/2, z-1/2'

loop_
_atom_site_label
_atom_site_type_symbol
_atom_site_fract_x
_atom_site_fract_y
_atom_site_fract_z
_atom_site_U_iso_or_equiv
_atom_site_adp_type
_atom_site_occupancy
_atom_site_symmetry_multiplicity
_atom_site_calc_flag
_atom_site_refinement_flags
Pt1 Pt 0.273186(9) 0.463216(10) 0.072177(8) 0.01698(5) Uani 1 1 d .
Pt2 Pt 0.285934(9) 0.382657(10) -0.016356(8) 0.01823(5) Uani 1 1 d .
Br1 Br 0.15888(4) 0.09951(3) 0.05307(3) 0.0568(2) Uani 1 1 d .
Br2 Br 0.08026(3) 0.56046(4) -0.23455(3) 0.04709(16) Uani 1 1 d .
Br3 Br 0.25351(3) 0.67786(4) -0.14057(3) 0.04817(17) Uani 1 1 d .
Br4 Br 0.54978(4) 0.25676(4) 0.19403(3) 0.0575(2) Uani 1 1 d .
P1 P 0.27111(6) 0.58530(7) 0.09543(5) 0.0188(2) Uani 1 1 d .
P2 P 0.30747(7) 0.38931(7) 0.16178(6) 0.0223(3) Uani 1 1 d .
P3 P 0.26862(6) 0.30242(7) -0.09140(5) 0.0200(3) Uani 1 1 d .
Si1 Si 0.18229(7) 0.39481(7) -0.01371(6) 0.0203(3) Uani 1 1 d .
Si2 Si 0.36565(7) 0.47103(7) 0.04893(6) 0.0198(3) Uani 1 1 d .
H11 H 0.1943 0.4633 0.0395 0.050 Uiso 1 1 d .
H22 H 0.3701 0.4020 -0.0073 0.050 Uiso 1 1 d .
N1 N 0.0323(2) 0.4008(3) -0.0371(2) 0.0362(11) Uani 1 1 d .
N2 N 0.5024(2) 0.5620(2) 0.07812(19) 0.0282(10) Uani 1 1 d .
C1 C 0.1312(3) 0.3182(3) -0.0040(2) 0.0256(11) Uani 1 1 d .
C2 C 0.1580(3) 0.2484(3) 0.0152(2) 0.0295(12) Uani 1 1 d .
H2A H 0.2026 0.2375 0.0206 0.035 Uiso 1 1 calc R
C3 C 0.1207(3) 0.1947(3) 0.0267(3) 0.0398(15) Uani 1 1 d .
C4 C 0.0561(4) 0.2088(4) 0.0185(3) 0.0536(18) Uani 1 1 d .
H4A H 0.0312 0.1718 0.0273 0.064 Uiso 1 1 calc R
C5 C 0.0274(3) 0.2762(4) -0.0023(3) 0.0507(17) Uani 1 1 d .
H5A H -0.0179 0.2854 -0.0086 0.061 Uiso 1 1 calc R
C6 C 0.0639(3) 0.3314(3) -0.0143(2) 0.0340(13) Uani 1 1 d .
C7 C 0.0448(3) 0.4383(3) -0.0822(2) 0.0301(12) Uani 1 1 d .
C8 C -0.0085(3) 0.4735(4) -0.1308(3) 0.0453(16) Uani 1 1 d .
H8A H -0.0527 0.4733 -0.1327 0.054 Uiso 1 1 calc R
C9 C 0.0021(3) 0.5087(4) -0.1761(3) 0.0431(15) Uani 1 1 d .
H9A H -0.0345 0.5322 -0.2088 0.052 Uiso 1 1 calc R
C10 C 0.0657(3) 0.5095(3) -0.1734(2) 0.0344(13) Uani 1 1 d .
C11 C 0.1196(3) 0.4757(3) -0.1252(2) 0.0262(11) Uani 1 1 d .
H11A H 0.1635 0.4768 -0.1238 0.031 Uiso 1 1 calc R
C12 C 0.1101(3) 0.4402(3) -0.0786(2) 0.0249(11) Uani 1 1 d .
C13 C -0.0330(3) 0.4143(4) -0.0355(3) 0.0548(18) Uani 1 1 d .
H13A H -0.0351 0.3856 -0.0024 0.082 Uiso 1 1 calc R
H13B H -0.0702 0.3995 -0.0744 0.082 Uiso 1 1 calc R
H13C H -0.0372 0.4668 -0.0286 0.082 Uiso 1 1 calc R
C14 C 0.3798(3) 0.5530(3) 0.0100(2) 0.0226(10) Uani 1 1 d .
C15 C 0.3243(3) 0.5816(3) -0.0404(2) 0.0246(11) Uani 1 1 d .
H15A H 0.2810 0.5592 -0.0533 0.030 Uiso 1 1 calc R
C16 C 0.3307(3) 0.6415(3) -0.0718(2) 0.0320(12) Uani 1 1 d .
C17 C 0.3933(3) 0.6732(3) -0.0550(3) 0.0367(14) Uani 1 1 d .
H17A H 0.3979 0.7142 -0.0770 0.044 Uiso 1 1 calc R
C18 C 0.4490(3) 0.6454(3) -0.0065(3) 0.0335(13) Uani 1 1 d .
H18A H 0.4922 0.6671 0.0042 0.040 Uiso 1 1 calc R
C19 C 0.4440(3) 0.5855(3) 0.0278(2) 0.0259(11) Uani 1 1 d .
C20 C 0.5111(2) 0.4922(3) 0.1061(2) 0.0273(12) Uani 1 1 d .
C21 C 0.5774(3) 0.4660(4) 0.1409(3) 0.0400(14) Uani 1 1 d .
H21A H 0.6148 0.4963 0.1460 0.048 Uiso 1 1 calc R
C22 C 0.5894(3) 0.3976(4) 0.1676(3) 0.0420(15) Uani 1 1 d .
H22A H 0.6346 0.3813 0.1915 0.050 Uiso 1 1 calc R
C23 C 0.5352(3) 0.3528(3) 0.1594(3) 0.0384(14) Uani 1 1 d .
C24 C 0.4698(3) 0.3777(3) 0.1257(2) 0.0297(12) Uani 1 1 d .
H24A H 0.4331 0.3464 0.1207 0.036 Uiso 1 1 calc R
C25 C 0.4556(2) 0.4471(3) 0.0986(2) 0.0251(11) Uani 1 1 d .
C26 C 0.5615(3) 0.6114(3) 0.1001(3) 0.0376(14) Uani 1 1 d .
H26A H 0.5987 0.5896 0.1359 0.056 Uiso 1 1 calc R
H26B H 0.5492 0.6590 0.1112 0.056 Uiso 1 1 calc R
H26C H 0.5760 0.6185 0.0679 0.056 Uiso 1 1 calc R
C27 C 0.3489(3) 0.6379(3) 0.1144(2) 0.0238(11) Uani 1 1 d .
C28 C 0.4096(3) 0.6079(3) 0.1586(2) 0.0314(12) Uani 1 1 d .
H28A H 0.4095 0.5603 0.1747 0.038 Uiso 1 1 calc R
C29 C 0.4694(3) 0.6473(3) 0.1788(3) 0.0367(14) Uani 1 1 d .
H29A H 0.5099 0.6276 0.2100 0.044 Uiso 1 1 calc R
C30 C 0.4705(3) 0.7150(3) 0.1540(3) 0.0408(15) Uani 1 1 d .
H30A H 0.5116 0.7422 0.1682 0.049 Uiso 1 1 calc R
C31 C 0.4121(3) 0.7430(3) 0.1086(3) 0.0414(15) Uani 1 1 d .
H31A H 0.4134 0.7887 0.0903 0.050 Uiso 1 1 calc R
C32 C 0.3512(3) 0.7055(3) 0.0891(3) 0.0317(12) Uani 1 1 d .
H32A H 0.3109 0.7262 0.0584 0.038 Uiso 1 1 calc R
C33 C 0.2559(2) 0.6035(3) 0.1624(2) 0.0211(10) Uani 1 1 d .
C34 C 0.2954(3) 0.6525(3) 0.2089(2) 0.0282(11) Uani 1 1 d .
H34A H 0.3304 0.6800 0.2054 0.034 Uiso 1 1 calc R
C35 C 0.2840(3) 0.6613(3) 0.2597(2) 0.0341(13) Uani 1 1 d .
H35A H 0.3115 0.6941 0.2912 0.041 Uiso 1 1 calc R
C36 C 0.2325(3) 0.6226(3) 0.2650(2) 0.0336(13) Uani 1 1 d .
H36A H 0.2248 0.6287 0.3001 0.040 Uiso 1 1 calc R
C37 C 0.1924(3) 0.5750(3) 0.2190(2) 0.0290(12) Uani 1 1 d .
H37A H 0.1564 0.5491 0.2220 0.035 Uiso 1 1 calc R
C38 C 0.2047(2) 0.5653(3) 0.1689(2) 0.0222(10) Uani 1 1 d .
H38A H 0.1776 0.5316 0.1380 0.027 Uiso 1 1 calc R
C39 C 0.2047(2) 0.6434(3) 0.0384(2) 0.0215(10) Uani 1 1 d .
C40 C 0.1876(3) 0.7116(3) 0.0543(2) 0.0273(11) Uani 1 1 d .
H40A H 0.2088 0.7278 0.0954 0.033 Uiso 1 1 calc R
C41 C 0.1398(3) 0.7556(3) 0.0099(3) 0.0328(13) Uani 1 1 d .
H41A H 0.1285 0.8020 0.0207 0.039 Uiso 1 1 calc R
C42 C 0.1082(3) 0.7325(3) -0.0502(2) 0.0316(12) Uani 1 1 d .
H42A H 0.0758 0.7633 -0.0805 0.038 Uiso 1 1 calc R
C43 C 0.1238(3) 0.6648(3) -0.0657(2) 0.0354(13) Uani 1 1 d .
H43A H 0.1014 0.6485 -0.1068 0.042 Uiso 1 1 calc R
C44 C 0.1718(3) 0.6199(3) -0.0221(2) 0.0263(11) Uani 1 1 d .
H44A H 0.1824 0.5733 -0.0333 0.032 Uiso 1 1 calc R
C45 C 0.3855(3) 0.4185(3) 0.2275(2) 0.0288(12) Uani 1 1 d .
C46 C 0.4460(3) 0.3779(3) 0.2481(2) 0.0320(12) Uani 1 1 d .
H46A H 0.4466 0.3317 0.2301 0.038 Uiso 1 1 calc R
C47 C 0.5056(3) 0.4058(4) 0.2951(3) 0.0426(15) Uani 1 1 d .
H47A H 0.5466 0.3787 0.3080 0.051 Uiso 1 1 calc R
C48 C 0.5059(3) 0.4693(4) 0.3219(3) 0.0529(18) Uani 1 1 d .
H48A H 0.5466 0.4861 0.3546 0.063 Uiso 1 1 calc R
C49 C 0.4474(4) 0.5117(4) 0.3028(3) 0.0527(18) Uani 1 1 d .
H49A H 0.4483 0.5579 0.3214 0.063 Uiso 1 1 calc R
C50 C 0.3876(3) 0.4855(3) 0.2562(2) 0.0415(15) Uani 1 1 d .
H50A H 0.3473 0.5138 0.2436 0.050 Uiso 1 1 calc R
C51 C 0.2442(3) 0.3833(3) 0.1921(2) 0.0298(12) Uani 1 1 d .
C52 C 0.2566(4) 0.4007(3) 0.2517(3) 0.0427(16) Uani 1 1 d .
H52A H 0.3004 0.4168 0.2800 0.051 Uiso 1 1 calc R
C53 C 0.2057(5) 0.3947(4) 0.2697(3) 0.062(2) Uani 1 1 d .
H53A H 0.2149 0.4072 0.3104 0.074 Uiso 1 1 calc R
C54 C 0.1425(4) 0.3711(4) 0.2307(4) 0.064(2) Uani 1 1 d .
H54A H 0.1079 0.3670 0.2440 0.077 Uiso 1 1 calc R
C55 C 0.1293(4) 0.3535(4) 0.1721(4) 0.0554(19) Uani 1 1 d .
H55A H 0.0854 0.3369 0.1444 0.067 Uiso 1 1 calc R
C56 C 0.1798(3) 0.3599(3) 0.1529(3) 0.0400(15) Uani 1 1 d .
H56A H 0.1698 0.3478 0.1120 0.048 Uiso 1 1 calc R
C57 C 0.3246(2) 0.2896(3) 0.1595(2) 0.0253(11) Uani 1 1 d .
C58 C 0.3330(3) 0.2446(3) 0.2086(2) 0.0300(12) Uani 1 1 d .
H58A H 0.3286 0.2649 0.2425 0.036 Uiso 1 1 calc R
C59 C 0.3476(3) 0.1711(3) 0.2081(3) 0.0341(13) Uani 1 1 d .
H59A H 0.3526 0.1408 0.2415 0.041 Uiso 1 1 calc R
C60 C 0.3548(3) 0.1412(3) 0.1596(3) 0.0400(14) Uani 1 1 d .
H60A H 0.3655 0.0905 0.1598 0.048 Uiso 1 1 calc R
C61 C 0.3466(3) 0.1849(3) 0.1107(3) 0.0391(14) Uani 1 1 d .
H61A H 0.3518 0.1645 0.0772 0.047 Uiso 1 1 calc R
C62 C 0.3309(3) 0.2586(3) 0.1106(2) 0.0287(12) Uani 1 1 d .
H62A H 0.3244 0.2884 0.0765 0.034 Uiso 1 1 calc R
C63 C 0.2034(3) 0.2317(3) -0.1083(2) 0.0248(11) Uani 1 1 d .
C64 C 0.1356(3) 0.2501(3) -0.1409(2) 0.0325(13) Uani 1 1 d .
H64A H 0.1230 0.2986 -0.1563 0.039 Uiso 1 1 calc R
C65 C 0.0859(3) 0.1973(4) -0.1509(3) 0.0409(14) Uani 1 1 d .
H65A H 0.0393 0.2098 -0.1731 0.049 Uiso 1 1 calc R
C66 C 0.1041(3) 0.1263(3) -0.1284(3) 0.0425(15) Uani 1 1 d .
H66A H 0.0702 0.0899 -0.1362 0.051 Uiso 1 1 calc R
C67 C 0.1707(3) 0.1090(3) -0.0953(3) 0.0382(14) Uani 1 1 d .
H67A H 0.1830 0.0608 -0.0791 0.046 Uiso 1 1 calc R
C68 C 0.2208(3) 0.1605(3) -0.0850(2) 0.0299(12) Uani 1 1 d .
H68A H 0.2671 0.1476 -0.0620 0.036 Uiso 1 1 calc R
C69 C 0.3447(2) 0.2473(3) -0.0763(2) 0.0218(10) Uani 1 1 d .
C70 C 0.3933(3) 0.2375(3) -0.0169(2) 0.0263(11) Uani 1 1 d .
H70A H 0.3876 0.2607 0.0154 0.032 Uiso 1 1 calc R
C71 C 0.4500(3) 0.1946(3) -0.0038(3) 0.0346(13) Uani 1 1 d .
H71A H 0.4825 0.1879 0.0373 0.042 Uiso 1 1 calc R
C72 C 0.4596(3) 0.1614(3) -0.0505(3) 0.0364(13) Uani 1 1 d .
H72A H 0.4990 0.1327 -0.0417 0.044 Uiso 1 1 calc R
C73 C 0.4114(3) 0.1707(3) -0.1098(3) 0.0344(13) Uani 1 1 d .
H73A H 0.4177 0.1483 -0.1421 0.041 Uiso 1 1 calc R
C74 C 0.3541(3) 0.2122(3) -0.1227(2) 0.0293(12) Uani 1 1 d .
H74A H 0.3206 0.2170 -0.1637 0.035 Uiso 1 1 calc R
C75 C 0.2457(2) 0.3479(3) -0.1647(2) 0.0203(10) Uani 1 1 d .
C76 C 0.2146(3) 0.3106(3) -0.2203(2) 0.0278(12) Uani 1 1 d .
H76A H 0.2047 0.2596 -0.2212 0.033 Uiso 1 1 calc R
C77 C 0.1984(3) 0.3484(3) -0.2742(2) 0.0361(13) Uani 1 1 d .
H77A H 0.1781 0.3228 -0.3120 0.043 Uiso 1 1 calc R
C78 C 0.2113(3) 0.4225(3) -0.2737(3) 0.0366(14) Uani 1 1 d .
H78A H 0.1996 0.4479 -0.3110 0.044 Uiso 1 1 calc R
C79 C 0.2413(3) 0.4602(3) -0.2190(2) 0.0309(12) Uani 1 1 d .
H79A H 0.2499 0.5115 -0.2185 0.037 Uiso 1 1 calc R
C80 C 0.2587(3) 0.4223(3) -0.1648(2) 0.0265(11) Uani 1 1 d .
H80A H 0.2798 0.4480 -0.1272 0.032 Uiso 1 1 calc R
C1S C 0.3548(3) 0.5599(3) 0.4513(3) 0.068(2) Uani 1 1 d G
C2S C 0.3236(3) 0.6284(3) 0.4415(2) 0.069(2) Uani 1 1 d G
H2SA H 0.3283 0.6621 0.4139 0.083 Uiso 1 1 calc R
C3S C 0.2855(3) 0.6477(3) 0.4721(3) 0.092(3) Uani 1 1 d G
H3SA H 0.2642 0.6945 0.4654 0.110 Uiso 1 1 calc R
C4S C 0.2786(3) 0.5984(4) 0.5125(3) 0.094(3) Uani 1 1 d G
H4SA H 0.2525 0.6115 0.5334 0.112 Uiso 1 1 calc R
C5S C 0.3098(3) 0.5298(4) 0.5223(2) 0.094(3) Uani 1 1 d G
H5SA H 0.3050 0.4961 0.5499 0.113 Uiso 1 1 calc R
C6S C 0.3479(3) 0.5106(3) 0.4917(3) 0.082(3) Uani 1 1 d G
H6SA H 0.3692 0.4638 0.4984 0.098 Uiso 1 1 calc R
C7S C 0.3940(6) 0.5407(6) 0.4176(5) 0.114(4) Uani 1 1 d .
H7SA H 0.4130 0.4912 0.4293 0.171 Uiso 1 1 calc R
H7SB H 0.4310 0.5762 0.4274 0.171 Uiso 1 1 calc R
H7SC H 0.3642 0.5420 0.3737 0.171 Uiso 1 1 calc R
C8S C -0.0490(3) 0.3705(3) -0.3201(2) 0.066(2) Uani 1 1 d G
C9S C 0.0150(2) 0.3781(3) -0.3181(2) 0.078(3) Uani 1 1 d G
H9SA H 0.0538 0.3595 -0.2843 0.093 Uiso 1 1 calc R
C10S C 0.0222(2) 0.4130(3) -0.3655(3) 0.086(3) Uani 1 1 d G
H10A H 0.0659 0.4182 -0.3641 0.103 Uiso 1 1 calc R
C11S C -0.0346(3) 0.4402(3) -0.4150(2) 0.073(2) Uani 1 1 d G
H11B H -0.0297 0.4640 -0.4474 0.087 Uiso 1 1 calc R
C12S C -0.0985(3) 0.4326(3) -0.4170(2) 0.073(3) Uani 1 1 d G
H12A H -0.1373 0.4512 -0.4508 0.088 Uiso 1 1 calc R
C13S C -0.1057(2) 0.3978(3) -0.3696(3) 0.073(2) Uani 1 1 d G
H13D H -0.1495 0.3926 -0.3709 0.087 Uiso 1 1 calc R
C14S C -0.0551(5) 0.3306(6) -0.2700(5) 0.102(3) Uani 1 1 d .
H14A H -0.0099 0.3158 -0.2395 0.154 Uiso 1 1 calc R
H14B H -0.0834 0.2868 -0.2864 0.154 Uiso 1 1 calc R
H14C H -0.0761 0.3629 -0.2510 0.154 Uiso 1 1 calc R
C15S C 0.2154(4) 0.8848(4) 0.1558(3) 0.086(3) Uani 1 1 d G
C16S C 0.1602(6) 0.9206(3) 0.1107(3) 0.119(5) Uani 1 1 d G
H16A H 0.1673 0.9587 0.0875 0.142 Uiso 1 1 calc R
C17S C 0.0946(4) 0.9009(6) 0.0997(3) 0.171(9) Uani 1 1 d G
H17B H 0.0569 0.9254 0.0689 0.205 Uiso 1 1 calc R
C18S C 0.0843(4) 0.8452(7) 0.1337(5) 0.194(11) Uani 1 1 d G
H18B H 0.0395 0.8317 0.1261 0.233 Uiso 1 1 calc R
C19S C 0.1395(7) 0.8093(4) 0.1788(4) 0.143(6) Uani 1 1 d G
H19A H 0.1324 0.7713 0.2021 0.172 Uiso 1 1 calc R
C20S C 0.2051(5) 0.8291(4) 0.1899(2) 0.105(4) Uani 1 1 d G
H20A H 0.2428 0.8046 0.2207 0.126 Uiso 1 1 calc R
C21S C 0.2858(8) 0.9021(12) 0.1681(6) 0.224(10) Uani 1 1 d .
H21B H 0.2859 0.9421 0.1412 0.337 Uiso 1 1 calc R
H21C H 0.3071 0.8584 0.1605 0.337 Uiso 1 1 calc R
H21D H 0.3113 0.9173 0.2107 0.337 Uiso 1 1 calc R

loop_
_atom_site_aniso_label
_atom_site_aniso_U_11
_atom_site_aniso_U_22
_atom_site_aniso_U_33
_atom_site_aniso_U_23
_atom_site_aniso_U_13
_atom_site_aniso_U_12
Pt1 0.01867(9) 0.01708(9) 0.01707(9) -0.00081(7) 0.00959(7) -0.00092(7)
Pt2 0.02146(10) 0.01694(9) 0.01762(9) -0.00059(7) 0.00983(7) 0.00060(8)
Br1 0.1007(6) 0.0264(3) 0.0496(4) 0.0062(3) 0.0390(4) -0.0095(3)
Br2 0.0497(4) 0.0511(4) 0.0338(3) 0.0163(3) 0.0123(3) 0.0124(3)
Br3 0.0491(4) 0.0456(4) 0.0427(3) 0.0213(3) 0.0137(3) 0.0017(3)
Br4 0.0477(4) 0.0612(5) 0.0636(4) 0.0311(4) 0.0246(4) 0.0280(3)
P1 0.0203(6) 0.0172(6) 0.0196(6) -0.0023(5) 0.0094(5) -0.0027(5)
P2 0.0271(7) 0.0224(7) 0.0194(6) 0.0037(5) 0.0120(5) 0.0029(5)
P3 0.0243(7) 0.0191(6) 0.0189(6) -0.0019(5) 0.0116(5) -0.0031(5)
Si1 0.0211(7) 0.0190(7) 0.0196(6) -0.0009(5) 0.0079(6) -0.0033(5)
Si2 0.0190(7) 0.0226(7) 0.0190(6) 0.0000(5) 0.0093(5) -0.0015(6)
N1 0.020(2) 0.046(3) 0.045(3) 0.005(2) 0.016(2) 0.000(2)
N2 0.024(2) 0.034(3) 0.027(2) -0.0040(19) 0.012(2) -0.0064(19)
C1 0.029(3) 0.025(3) 0.022(2) -0.004(2) 0.011(2) -0.009(2)
C2 0.041(3) 0.023(3) 0.026(3) -0.002(2) 0.017(2) -0.010(2)
C3 0.060(4) 0.025(3) 0.038(3) -0.001(2) 0.025(3) -0.014(3)
C4 0.058(5) 0.048(4) 0.060(4) 0.003(3) 0.031(4) -0.024(4)
C5 0.036(4) 0.050(4) 0.068(5) 0.006(4) 0.025(3) -0.014(3)
C6 0.031(3) 0.041(3) 0.032(3) -0.002(3) 0.016(3) -0.009(3)
C7 0.020(3) 0.029(3) 0.037(3) -0.005(2) 0.009(2) -0.005(2)
C8 0.019(3) 0.054(4) 0.056(4) 0.003(3) 0.011(3) 0.003(3)
C9 0.028(3) 0.048(4) 0.040(3) 0.005(3) 0.002(3) 0.009(3)
C10 0.035(3) 0.032(3) 0.031(3) 0.002(2) 0.010(3) 0.000(3)
C11 0.027(3) 0.022(3) 0.027(3) -0.003(2) 0.009(2) 0.004(2)
C12 0.025(3) 0.021(3) 0.025(3) -0.005(2) 0.008(2) -0.003(2)
C13 0.029(3) 0.071(5) 0.070(5) 0.006(4) 0.028(3) 0.006(3)
C14 0.028(3) 0.023(3) 0.021(2) -0.0004(19) 0.014(2) 0.000(2)
C15 0.028(3) 0.023(3) 0.026(3) 0.000(2) 0.015(2) -0.001(2)
C16 0.034(3) 0.032(3) 0.031(3) 0.005(2) 0.016(3) 0.000(2)
C17 0.047(4) 0.029(3) 0.046(3) 0.002(3) 0.031(3) -0.007(3)
C18 0.033(3) 0.034(3) 0.040(3) -0.005(3) 0.022(3) -0.010(3)
C19 0.029(3) 0.028(3) 0.027(3) -0.006(2) 0.018(2) -0.007(2)
C20 0.019(3) 0.041(3) 0.025(3) -0.006(2) 0.013(2) -0.001(2)
C21 0.019(3) 0.059(4) 0.040(3) 0.001(3) 0.011(2) -0.002(3)
C22 0.021(3) 0.064(4) 0.037(3) 0.012(3) 0.009(3) 0.014(3)
C23 0.037(3) 0.048(4) 0.031(3) 0.014(3) 0.016(3) 0.018(3)
C24 0.028(3) 0.040(3) 0.023(3) 0.008(2) 0.013(2) 0.006(2)
C25 0.022(3) 0.029(3) 0.024(3) 0.001(2) 0.011(2) 0.001(2)
C26 0.027(3) 0.049(4) 0.039(3) -0.008(3) 0.016(3) -0.012(3)
C27 0.026(3) 0.024(3) 0.026(3) -0.010(2) 0.016(2) -0.007(2)
C28 0.031(3) 0.035(3) 0.031(3) -0.007(2) 0.016(2) -0.006(2)
C29 0.029(3) 0.050(4) 0.032(3) -0.011(3) 0.013(3) -0.010(3)
C30 0.030(3) 0.046(4) 0.053(4) -0.026(3) 0.024(3) -0.021(3)
C31 0.045(4) 0.032(3) 0.058(4) -0.006(3) 0.032(3) -0.013(3)
C32 0.033(3) 0.029(3) 0.036(3) -0.004(2) 0.018(3) -0.009(2)
C33 0.026(3) 0.020(3) 0.020(2) 0.0011(19) 0.012(2) 0.006(2)
C34 0.027(3) 0.028(3) 0.031(3) -0.004(2) 0.015(2) -0.002(2)
C35 0.040(3) 0.036(3) 0.026(3) -0.011(2) 0.015(3) -0.002(3)
C36 0.039(3) 0.042(3) 0.028(3) -0.007(2) 0.022(3) -0.001(3)
C37 0.025(3) 0.036(3) 0.032(3) -0.004(2) 0.018(2) -0.004(2)
C38 0.018(2) 0.023(3) 0.026(3) -0.002(2) 0.011(2) 0.000(2)
C39 0.020(3) 0.020(3) 0.026(3) 0.001(2) 0.011(2) -0.002(2)
C40 0.032(3) 0.018(3) 0.034(3) -0.004(2) 0.017(2) 0.000(2)
C41 0.038(3) 0.016(3) 0.049(3) 0.001(2) 0.024(3) 0.002(2)
C42 0.034(3) 0.025(3) 0.034(3) 0.013(2) 0.013(3) 0.005(2)
C43 0.041(3) 0.035(3) 0.024(3) 0.004(2) 0.008(3) 0.006(3)
C44 0.026(3) 0.023(3) 0.026(3) -0.001(2) 0.008(2) 0.002(2)
C45 0.035(3) 0.032(3) 0.016(2) 0.004(2) 0.009(2) -0.003(2)
C46 0.032(3) 0.032(3) 0.029(3) 0.003(2) 0.011(2) -0.001(2)
C47 0.029(3) 0.052(4) 0.042(4) 0.017(3) 0.010(3) -0.004(3)
C48 0.043(4) 0.068(5) 0.027(3) 0.011(3) -0.004(3) -0.010(4)
C49 0.070(5) 0.038(4) 0.034(3) -0.006(3) 0.008(3) -0.007(3)
C50 0.053(4) 0.036(3) 0.023(3) 0.001(2) 0.006(3) 0.004(3)
C51 0.041(3) 0.025(3) 0.030(3) 0.012(2) 0.022(3) 0.010(2)
C52 0.064(4) 0.040(4) 0.034(3) 0.019(3) 0.031(3) 0.022(3)
C53 0.107(7) 0.053(5) 0.061(5) 0.037(4) 0.070(5) 0.048(5)
C54 0.074(5) 0.063(5) 0.094(6) 0.054(5) 0.072(5) 0.044(4)
C55 0.045(4) 0.061(5) 0.077(5) 0.033(4) 0.042(4) 0.011(3)
C56 0.032(3) 0.050(4) 0.045(4) 0.016(3) 0.022(3) 0.005(3)
C57 0.022(3) 0.026(3) 0.024(3) 0.008(2) 0.007(2) 0.003(2)
C58 0.036(3) 0.031(3) 0.028(3) 0.008(2) 0.018(2) 0.005(2)
C59 0.034(3) 0.033(3) 0.039(3) 0.014(3) 0.018(3) 0.004(3)
C60 0.045(4) 0.026(3) 0.047(4) 0.006(3) 0.018(3) 0.005(3)
C61 0.057(4) 0.029(3) 0.037(3) 0.001(3) 0.026(3) 0.006(3)
C62 0.036(3) 0.022(3) 0.032(3) 0.003(2) 0.019(3) 0.001(2)
C63 0.038(3) 0.021(3) 0.021(2) -0.008(2) 0.018(2) -0.009(2)
C64 0.035(3) 0.030(3) 0.032(3) -0.006(2) 0.014(3) -0.010(2)
C65 0.032(3) 0.050(4) 0.037(3) -0.004(3) 0.012(3) -0.012(3)
C66 0.051(4) 0.044(4) 0.037(3) -0.011(3) 0.023(3) -0.023(3)
C67 0.055(4) 0.027(3) 0.038(3) -0.002(2) 0.026(3) -0.014(3)
C68 0.038(3) 0.031(3) 0.025(3) -0.003(2) 0.018(3) -0.008(2)
C69 0.025(3) 0.020(3) 0.026(3) -0.002(2) 0.015(2) -0.004(2)
C70 0.033(3) 0.024(3) 0.026(3) -0.001(2) 0.016(2) 0.000(2)
C71 0.038(3) 0.027(3) 0.035(3) 0.003(2) 0.012(3) 0.002(3)
C72 0.032(3) 0.026(3) 0.056(4) -0.003(3) 0.023(3) 0.004(2)
C73 0.043(3) 0.029(3) 0.043(3) -0.004(3) 0.029(3) 0.000(3)
C74 0.034(3) 0.024(3) 0.031(3) -0.005(2) 0.015(2) -0.005(2)
C75 0.020(2) 0.023(3) 0.020(2) 0.0009(19) 0.011(2) 0.001(2)
C76 0.033(3) 0.029(3) 0.020(3) 0.001(2) 0.010(2) 0.000(2)
C77 0.038(3) 0.048(4) 0.018(3) -0.004(2) 0.009(2) 0.000(3)
C78 0.040(3) 0.041(4) 0.030(3) 0.010(3) 0.017(3) 0.006(3)
C79 0.032(3) 0.028(3) 0.032(3) 0.009(2) 0.013(2) 0.002(2)
C80 0.025(3) 0.030(3) 0.027(3) 0.002(2) 0.013(2) 0.003(2)
C1S 0.064(5) 0.066(6) 0.069(5) -0.016(4) 0.025(4) -0.008(4)
C2S 0.087(6) 0.051(5) 0.055(5) -0.013(4) 0.019(4) -0.007(4)
C3S 0.109(8) 0.088(7) 0.057(6) -0.013(5) 0.017(5) -0.012(6)
C4S 0.083(7) 0.113(9) 0.075(7) -0.003(6) 0.026(6) 0.001(6)
C5S 0.088(7) 0.107(9) 0.079(7) 0.020(6) 0.030(6) -0.010(6)
C6S 0.069(6) 0.062(6) 0.089(7) 0.013(5) 0.011(5) -0.004(5)
C7S 0.126(10) 0.102(9) 0.114(9) -0.020(7) 0.054(8) 0.010(7)
C8S 0.070(6) 0.061(5) 0.066(5) -0.022(4) 0.028(5) 0.005(4)
C9S 0.055(5) 0.107(8) 0.058(5) -0.011(5) 0.014(4) 0.006(5)
C10S 0.064(6) 0.119(8) 0.066(6) -0.025(6) 0.019(5) -0.014(6)
C11S 0.075(6) 0.064(5) 0.070(6) -0.024(4) 0.025(5) -0.008(5)
C12S 0.079(6) 0.040(4) 0.078(6) -0.018(4) 0.013(5) 0.022(4)
C13S 0.058(5) 0.058(5) 0.099(7) -0.022(5) 0.033(5) 0.011(4)
C14S 0.098(8) 0.114(9) 0.105(8) 0.006(7) 0.054(7) 0.017(7)
C15S 0.119(8) 0.080(7) 0.055(5) -0.026(5) 0.034(6) 0.007(6)
C16S 0.212(14) 0.034(5) 0.059(6) 0.000(4) 0.014(8) 0.030(7)
C17S 0.163(15) 0.206(18) 0.096(10) -0.078(11) 0.013(9) 0.105(13)
C18S 0.107(11) 0.39(3) 0.111(11) -0.155(16) 0.072(10) -0.054(15)
C19S 0.226(17) 0.143(12) 0.108(10) -0.044(9) 0.117(12) -0.074(13)
C20S 0.202(13) 0.062(6) 0.069(6) 0.013(5) 0.077(8) 0.048(7)
C21S 0.151(14) 0.42(3) 0.090(10) -0.085(14) 0.044(10) -0.058(17)

loop_
_atom_type_symbol
_atom_type_description
_atom_type_scat_dispersion_real
_atom_type_scat_dispersion_imag
_atom_type_scat_source
C C 0.0033 0.0016 'International Tables Vol C Tables 4.2.6.8 and 6.1.1.4'
H H 0.0000 0.0000 'International Tables Vol C Tables 4.2.6.8 and 6.1.1.4'
N N 0.0061 0.0033 'International Tables Vol C Tables 4.2.6.8 and 6.1.1.4'
Si Si 0.0817 0.0704 'International Tables Vol C Tables 4.2.6.8 and 6.1.1.4'
P P 0.1023 0.0942 'International Tables Vol C Tables 4.2.6.8 and 6.1.1.4'
Br Br -0.2901 2.4595 'International Tables Vol C Tables 4.2.6.8 and 6.1.1.4'
Pt Pt -1.7033 8.3905 'International Tables Vol C Tables 4.2.6.8 and 6.1.1.4'

loop_
_geom_angle_atom_site_label_1
_geom_angle_atom_site_label_2
_geom_angle_atom_site_label_3
_geom_angle
P1 Pt1 Si2 96.62(5)
P1 Pt1 P2 110.41(4)
Si2 Pt1 P2 107.44(5)
P1 Pt1 Si1 126.38(4)
Si2 Pt1 Si1 106.46(4)
P2 Pt1 Si1 107.62(4)
P1 Pt1 Pt2 137.34(3)
Si2 Pt1 Pt2 55.73(3)
P2 Pt1 Pt2 108.93(3)
Si1 Pt1 Pt2 52.38(3)
P1 Pt1 H11 89.3
Si2 Pt1 H11 139.8
P2 Pt1 H11 107.5
Si1 Pt1 H11 43.3
Pt2 Pt1 H11 94.2
P3 Pt2 Si1 105.70(5)
P3 Pt2 Si2 142.46(4)
Si1 Pt2 Si2 110.88(4)
P3 Pt2 Pt1 163.56(3)
Si1 Pt2 Pt1 58.73(3)
Si2 Pt2 Pt1 53.94(3)
P3 Pt2 H22 91.3
Si1 Pt2 H22 161.5
Si2 Pt2 H22 51.4
Pt1 Pt2 H22 104.9
C27 P1 C33 101.2(2)
C27 P1 C39 103.4(2)
C33 P1 C39 100.1(2)
C27 P1 Pt1 116.70(17)
C33 P1 Pt1 115.21(16)
C39 P1 Pt1 117.52(16)
C45 P2 C51 104.1(2)
C45 P2 C57 100.6(2)
C51 P2 C57 98.8(2)
C45 P2 Pt1 115.79(17)
C51 P2 Pt1 114.37(17)
C57 P2 Pt1 120.47(16)
C75 P3 C63 104.2(2)
C75 P3 C69 106.0(2)
C63 P3 C69 102.4(2)
C75 P3 Pt2 112.42(16)
C63 P3 Pt2 118.38(15)
C69 P3 Pt2 112.20(16)
C1 Si1 C12 96.0(2)
C1 Si1 Pt2 125.82(18)
C12 Si1 Pt2 119.67(17)
C1 Si1 Pt1 124.50(16)
C12 Si1 Pt1 123.95(16)
Pt2 Si1 Pt1 68.89(4)
C1 Si1 H11 110.0
C12 Si1 H11 96.4
Pt2 Si1 H11 105.2
Pt1 Si1 H11 38.0
C25 Si2 C14 98.8(2)
C25 Si2 Pt1 127.79(16)
C14 Si2 Pt1 121.95(16)
C25 Si2 Pt2 122.23(17)
C14 Si2 Pt2 115.67(16)
Pt1 Si2 Pt2 70.33(4)
C25 Si2 H22 86.5
C14 Si2 H22 94.9
Pt1 Si2 H22 117.6
Pt2 Si2 H22 47.8
C7 N1 C6 120.0(4)
C7 N1 C13 117.6(5)
C6 N1 C13 116.6(5)
C19 N2 C20 125.2(4)
C19 N2 C26 117.1(4)
C20 N2 C26 117.4(4)
C2 C1 C6 118.2(5)
C2 C1 Si1 122.3(4)
C6 C1 Si1 119.5(4)
C3 C2 C1 120.8(5)
C3 C2 H2A 119.6
C1 C2 H2A 119.6
C4 C3 C2 120.6(6)
C4 C3 Br1 119.5(4)
C2 C3 Br1 119.9(5)
C3 C4 C5 120.1(6)
C3 C4 H4A 120.0
C5 C4 H4A 120.0
C4 C5 C6 120.6(6)
C4 C5 H5A 119.7
C6 C5 H5A 119.7
C5 C6 C1 119.7(6)
C5 C6 N1 119.5(5)
C1 C6 N1 120.8(5)
C12 C7 C8 119.6(5)
C12 C7 N1 120.3(5)
C8 C7 N1 120.1(5)
C9 C8 C7 121.0(5)
C9 C8 H8A 119.5
C7 C8 H8A 119.5
C10 C9 C8 119.6(5)
C10 C9 H9A 120.2
C8 C9 H9A 120.2
C9 C10 C11 120.4(5)
C9 C10 Br2 119.3(4)
C11 C10 Br2 120.3(4)
C10 C11 C12 121.0(5)
C10 C11 H11A 119.5
C12 C11 H11A 119.5
C7 C12 C11 118.4(5)
C7 C12 Si1 120.4(4)
C11 C12 Si1 121.2(4)
N1 C13 H13A 109.5
N1 C13 H13B 109.5
H13A C13 H13B 109.5
N1 C13 H13C 109.5
H13A C13 H13C 109.5
H13B C13 H13C 109.5
C15 C14 C19 118.8(5)
C15 C14 Si2 118.1(4)
C19 C14 Si2 123.1(4)
C16 C15 C14 121.5(5)
C16 C15 H15A 119.2
C14 C15 H15A 119.2
C15 C16 C17 120.0(5)
C15 C16 Br3 119.8(4)
C17 C16 Br3 120.1(4)
C18 C17 C16 119.9(5)
C18 C17 H17A 120.1
C16 C17 H17A 120.1
C17 C18 C19 121.7(5)
C17 C18 H18A 119.2
C19 C18 H18A 119.2
N2 C19 C14 123.3(5)
N2 C19 C18 118.6(5)
C14 C19 C18 118.1(5)
C21 C20 C25 119.1(5)
C21 C20 N2 118.7(5)
C25 C20 N2 122.2(5)
C22 C21 C20 121.6(5)
C22 C21 H21A 119.2
C20 C21 H21A 119.2
C21 C22 C23 119.4(5)
C21 C22 H22A 120.3
C23 C22 H22A 120.3
C24 C23 C22 119.8(5)
C24 C23 Br4 119.6(5)
C22 C23 Br4 120.6(4)
C23 C24 C25 122.5(5)
C23 C24 H24A 118.8
C25 C24 H24A 118.8
C24 C25 C20 117.6(5)
C24 C25 Si2 118.2(4)
C20 C25 Si2 123.8(4)
N2 C26 H26A 109.5
N2 C26 H26B 109.5
H26A C26 H26B 109.5
N2 C26 H26C 109.5
H26A C26 H26C 109.5
H26B C26 H26C 109.5
C32 C27 C28 118.6(5)
C32 C27 P1 124.2(4)
C28 C27 P1 117.1(4)
C29 C28 C27 120.3(5)
C29 C28 H28A 119.8
C27 C28 H28A 119.8
C30 C29 C28 120.3(6)
C30 C29 H29A 119.9
C28 C29 H29A 119.9
C31 C30 C29 119.8(5)
C31 C30 H30A 120.1
C29 C30 H30A 120.1
C30 C31 C32 120.8(6)
C30 C31 H31A 119.6
C32 C31 H31A 119.6
C31 C32 C27 120.1(6)
C31 C32 H32A 119.9
C27 C32 H32A 119.9
C38 C33 C34 117.8(4)
C38 C33 P1 119.0(4)
C34 C33 P1 123.1(4)
C35 C34 C33 120.6(5)
C35 C34 H34A 119.7
C33 C34 H34A 119.7
C34 C35 C36 120.4(5)
C34 C35 H35A 119.8
C36 C35 H35A 119.8
C35 C36 C37 119.6(5)
C35 C36 H36A 120.2
C37 C36 H36A 120.2
C38 C37 C36 119.9(5)
C38 C37 H37A 120.1
C36 C37 H37A 120.1
C37 C38 C33 121.6(5)
C37 C38 H38A 119.2
C33 C38 H38A 119.2
C44 C39 C40 119.2(5)
C44 C39 P1 119.5(4)
C40 C39 P1 121.2(4)
C41 C40 C39 119.8(5)
C41 C40 H40A 120.1
C39 C40 H40A 120.1
C42 C41 C40 120.7(5)
C42 C41 H41A 119.6
C40 C41 H41A 119.6
C43 C42 C41 119.6(5)
C43 C42 H42A 120.2
C41 C42 H42A 120.2
C42 C43 C44 120.7(5)
C42 C43 H43A 119.7
C44 C43 H43A 119.7
C43 C44 C39 119.9(5)
C43 C44 H44A 120.1
C39 C44 H44A 120.1
C50 C45 C46 117.4(5)
C50 C45 P2 120.3(4)
C46 C45 P2 122.2(4)
C47 C46 C45 119.9(6)
C47 C46 H46A 120.1
C45 C46 H46A 120.1
C48 C47 C46 121.3(6)
C48 C47 H47A 119.3
C46 C47 H47A 119.3
C47 C48 C49 121.0(6)
C47 C48 H48A 119.5
C49 C48 H48A 119.5
C48 C49 C50 119.0(6)
C48 C49 H49A 120.5
C50 C49 H49A 120.5
C49 C50 C45 121.5(6)
C49 C50 H50A 119.3
C45 C50 H50A 119.2
C56 C51 C52 117.5(5)
C56 C51 P2 117.7(4)
C52 C51 P2 124.9(5)
C53 C52 C51 120.3(7)
C53 C52 H52A 119.8
C51 C52 H52A 119.8
C54 C53 C52 121.5(7)
C54 C53 H53A 119.2
C52 C53 H53A 119.2
C53 C54 C55 119.0(6)
C53 C54 H54A 120.5
C55 C54 H54A 120.5
C54 C55 C56 120.2(7)
C54 C55 H55A 119.9
C56 C55 H55A 119.9
C51 C56 C55 121.4(6)
C51 C56 H56A 119.3
C55 C56 H56A 119.3
C62 C57 C58 118.6(5)
C62 C57 P2 121.5(4)
C58 C57 P2 119.9(4)
C59 C58 C57 120.4(5)
C59 C58 H58A 119.8
C57 C58 H58A 119.8
C58 C59 C60 120.5(5)
C58 C59 H59A 119.8
C60 C59 H59A 119.8
C59 C60 C61 119.9(5)
C59 C60 H60A 120.1
C61 C60 H60A 120.1
C60 C61 C62 119.8(5)
C60 C61 H61A 120.1
C62 C61 H61A 120.1
C61 C62 C57 120.8(5)
C61 C62 H62A 119.6
C57 C62 H62A 119.6
C64 C63 C68 119.3(5)
C64 C63 P3 119.8(4)
C68 C63 P3 120.8(4)
C63 C64 C65 119.7(5)
C63 C64 H64A 120.2
C65 C64 H64A 120.2
C66 C65 C64 120.2(6)
C66 C65 H65A 119.9
C64 C65 H65A 119.9
C67 C66 C65 119.8(5)
C67 C66 H66A 120.1
C65 C66 H66A 120.1
C66 C67 C68 120.9(6)
C66 C67 H67A 119.6
C68 C67 H67A 119.6
C67 C68 C63 120.1(5)
C67 C68 H68A 120.0
C63 C68 H68A 120.0
C70 C69 C74 118.3(5)
C70 C69 P3 119.6(4)
C74 C69 P3 122.1(4)
C71 C70 C69 121.0(5)
C71 C70 H70A 119.5
C69 C70 H70A 119.5
C70 C71 C72 120.2(5)
C70 C71 H71A 119.9
C72 C71 H71A 119.9
C73 C72 C71 119.2(5)
C73 C72 H72A 120.4
C71 C72 H72A 120.4
C72 C73 C74 120.6(5)
C72 C73 H73A 119.7
C74 C73 H73A 119.7
C73 C74 C69 120.7(5)
C73 C74 H74A 119.7
C69 C74 H74A 119.7
C80 C75 C76 119.0(5)
C80 C75 P3 118.5(4)
C76 C75 P3 122.6(4)
C77 C76 C75 119.6(5)
C77 C76 H76A 120.2
C75 C76 H76A 120.2
C78 C77 C76 120.8(5)
C78 C77 H77A 119.6
C76 C77 H77A 119.6
C77 C78 C79 120.1(5)
C77 C78 H78A 120.0
C79 C78 H78A 120.0
C78 C79 C80 119.4(5)
C78 C79 H79A 120.3
C80 C79 H79A 120.3
C75 C80 C79 121.1(5)
C75 C80 H80A 119.4
C79 C80 H80A 119.4
C2S C1S C6S 120.0
C2S C1S C7S 118.8(6)
C6S C1S C7S 121.2(6)
C1S C2S C3S 120.0
C1S C2S H2SA 120.0
C3S C2S H2SA 120.0
C4S C3S C2S 120.0
C4S C3S H3SA 120.0
C2S C3S H3SA 120.0
C3S C4S C5S 120.0
C3S C4S H4SA 120.0
C5S C4S H4SA 120.0
C4S C5S C6S 120.0
C4S C5S H5SA 120.0
C6S C5S H5SA 120.0
C5S C6S C1S 120.0
C5S C6S H6SA 120.0
C1S C6S H6SA 120.0
C1S C7S H7SA 109.5
C1S C7S H7SB 109.5
H7SA C7S H7SB 109.5
C1S C7S H7SC 109.5
H7SA C7S H7SC 109.5
H7SB C7S H7SC 109.5
C9S C8S C13S 120.0
C9S C8S C14S 118.6(6)
C13S C8S C14S 121.4(6)
C8S C9S C10S 120.0
C8S C9S H9SA 120.0
C10S C9S H9SA 120.0
C11S C10S C9S 120.0
C11S C10S H10A 120.0
C9S C10S H10A 120.0
C12S C11S C10S 120.0
C12S C11S H11B 120.0
C10S C11S H11B 120.0
C11S C12S C13S 120.0
C11S C12S H12A 120.0
C13S C12S H12A 120.0
C12S C13S C8S 120.0
C12S C13S H13D 120.0
C8S C13S H13D 120.0
C8S C14S H14A 109.5
C8S C14S H14B 109.5
H14A C14S H14B 109.5
C8S C14S H14C 109.5
H14A C14S H14C 109.5
H14B C14S H14C 109.5
C16S C15S C20S 120.0
C16S C15S C21S 122.1(10)
C20S C15S C21S 117.9(10)
C15S C16S C17S 120.0
C15S C16S H16A 120.0
C17S C16S H16A 120.0
C18S C17S C16S 120.0
C18S C17S H17B 120.0
C16S C17S H17B 120.0
C17S C18S C19S 120.0
C17S C18S H18B 120.0
C19S C18S H18B 120.0
C20S C19S C18S 120.0
C20S C19S H19A 120.0
C18S C19S H19A 120.0
C19S C20S C15S 120.0
C19S C20S H20A 120.0
C15S C20S H20A 120.0
C15S C21S H21B 109.5
C15S C21S H21C 109.5
H21B C21S H21C 109.5
C15S C21S H21D 109.5
H21B C21S H21D 109.5
H21C C21S H21D 109.5

loop_
_geom_bond_atom_site_label_1
_geom_bond_atom_site_label_2
_geom_bond_distance
Pt1 P1 2.2952(12)
Pt1 Si2 2.3409(13)
Pt1 P2 2.3902(12)
Pt1 Si1 2.4984(13)
Pt1 Pt2 2.7268(2)
Pt1 H11 1.5551
Pt2 P3 2.2402(12)
Pt2 Si1 2.3151(13)
Pt2 Si2 2.3931(13)
Pt2 H22 1.7962
Br1 C3 1.906(6)
Br2 C10 1.902(6)
Br3 C16 1.904(6)
Br4 C23 1.904(6)
P1 C27 1.830(5)
P1 C33 1.837(5)
P1 C39 1.842(5)
P2 C45 1.835(5)
P2 C51 1.841(5)
P2 C57 1.856(5)
P3 C75 1.830(5)
P3 C63 1.831(5)
P3 C69 1.840(5)
Si1 C1 1.868(5)
Si1 C12 1.869(5)
Si1 H11 1.7341
Si2 C25 1.858(5)
Si2 C14 1.865(5)
Si2 H22 1.8946
N1 C7 1.422(7)
N1 C6 1.428(7)
N1 C13 1.473(7)
N2 C19 1.395(7)
N2 C20 1.413(7)
N2 C26 1.471(6)
C1 C2 1.390(7)
C1 C6 1.406(7)
C2 C3 1.379(7)
C2 H2A 0.9500
C3 C4 1.366(9)
C4 C5 1.369(9)
C4 H4A 0.9500
C5 C6 1.394(8)
C5 H5A 0.9500
C7 C12 1.397(7)
C7 C8 1.401(8)
C8 C9 1.384(9)
C8 H8A 0.9500
C9 C10 1.367(8)
C9 H9A 0.9500
C10 C11 1.392(7)
C11 C12 1.401(7)
C11 H11A 0.9500
C13 H13A 0.9800
C13 H13B 0.9800
C13 H13C 0.9800
C14 C15 1.398(7)
C14 C19 1.409(7)
C15 C16 1.373(7)
C15 H15A 0.9500
C16 C17 1.375(8)
C17 C18 1.370(8)
C17 H17A 0.9500
C18 C19 1.409(7)
C18 H18A 0.9500
C20 C21 1.406(7)
C20 C25 1.412(7)
C21 C22 1.374(8)
C21 H21A 0.9500
C22 C23 1.383(9)
C22 H22A 0.9500
C23 C24 1.379(7)
C24 C25 1.393(7)
C24 H24A 0.9500
C26 H26A 0.9800
C26 H26B 0.9800
C26 H26C 0.9800
C27 C32 1.386(7)
C27 C28 1.403(7)
C28 C29 1.382(7)
C28 H28A 0.9500
C29 C30 1.376(8)
C29 H29A 0.9500
C30 C31 1.373(9)
C30 H30A 0.9500
C31 C32 1.385(7)
C31 H31A 0.9500
C32 H32A 0.9500
C33 C38 1.389(7)
C33 C34 1.403(7)
C34 C35 1.381(7)
C34 H34A 0.9500
C35 C36 1.383(8)
C35 H35A 0.9500
C36 C37 1.385(7)
C36 H36A 0.9500
C37 C38 1.378(7)
C37 H37A 0.9500
C38 H38A 0.9500
C39 C44 1.395(7)
C39 C40 1.399(7)
C40 C41 1.383(7)
C40 H40A 0.9500
C41 C42 1.382(8)
C41 H41A 0.9500
C42 C43 1.376(8)
C42 H42A 0.9500
C43 C44 1.388(7)
C43 H43A 0.9500
C44 H44A 0.9500
C45 C50 1.396(8)
C45 C46 1.405(7)
C46 C47 1.402(8)
C46 H46A 0.9500
C47 C48 1.325(9)
C47 H47A 0.9500
C48 C49 1.389(10)
C48 H48A 0.9500
C49 C50 1.389(9)
C49 H49A 0.9500
C50 H50A 0.9500
C51 C56 1.381(8)
C51 C52 1.396(7)
C52 C53 1.375(9)
C52 H52A 0.9500
C53 C54 1.361(11)
C53 H53A 0.9500
C54 C55 1.371(11)
C54 H54A 0.9500
C55 C56 1.383(8)
C55 H55A 0.9500
C56 H56A 0.9500
C57 C62 1.383(7)
C57 C58 1.395(7)
C58 C59 1.374(7)
C58 H58A 0.9500
C59 C60 1.375(8)
C59 H59A 0.9500
C60 C61 1.379(8)
C60 H60A 0.9500
C61 C62 1.382(7)
C61 H61A 0.9500
C62 H62A 0.9500
C63 C64 1.385(7)
C63 C68 1.397(7)
C64 C65 1.392(8)
C64 H64A 0.9500
C65 C66 1.390(9)
C65 H65A 0.9500
C66 C67 1.359(9)
C66 H66A 0.9500
C67 C68 1.379(7)
C67 H67A 0.9500
C68 H68A 0.9500
C69 C70 1.382(7)
C69 C74 1.394(7)
C70 C71 1.381(7)
C70 H70A 0.9500
C71 C72 1.387(8)
C71 H71A 0.9500
C72 C73 1.377(8)
C72 H72A 0.9500
C73 C74 1.380(7)
C73 H73A 0.9500
C74 H74A 0.9500
C75 C80 1.382(7)
C75 C76 1.400(7)
C76 C77 1.386(7)
C76 H76A 0.9500
C77 C78 1.376(8)
C77 H77A 0.9500
C78 C79 1.384(8)
C78 H78A 0.9500
C79 C80 1.389(7)
C79 H79A 0.9500
C80 H80A 0.9500
C1S C2S 1.3900
C1S C6S 1.3900
C1S C7S 1.471(11)
C2S C3S 1.3900
C2S H2SA 0.9500
C3S C4S 1.3900
C3S H3SA 0.9500
C4S C5S 1.3900
C4S H4SA 0.9500
C5S C6S 1.3900
C5S H5SA 0.9500
C6S H6SA 0.9500
C7S H7SA 0.9800
C7S H7SB 0.9800
C7S H7SC 0.9800
C8S C9S 1.3900
C8S C13S 1.3900
C8S C14S 1.478(10)
C9S C10S 1.3900
C9S H9SA 0.9500
C10S C11S 1.3900
C10S H10A 0.9500
C11S C12S 1.3900
C11S H11B 0.9500
C12S C13S 1.3900
C12S H12A 0.9500
C13S H13D 0.9500
C14S H14A 0.9800
C14S H14B 0.9800
C14S H14C 0.9800
C15S C16S 1.3900
C15S C20S 1.3900
C15S C21S 1.472(15)
C16S C17S 1.3900
C16S H16A 0.9500
C17S C18S 1.3900
C17S H17B 0.9500
C18S C19S 1.3900
C18S H18B 0.9500
C19S C20S 1.3900
C19S H19A 0.9500
C20S H20A 0.9500
C21S H21B 0.9800
C21S H21C 0.9800
C21S H21D 0.9800

loop_
_geom_torsion_atom_site_label_1
_geom_torsion_atom_site_label_2
_geom_torsion_atom_site_label_3
_geom_torsion_atom_site_label_4
_geom_torsion
P1 Pt1 Pt2 P3 -125.57(13)
Si2 Pt1 Pt2 P3 176.67(13)
P2 Pt1 Pt2 P3 78.06(12)
Si1 Pt1 Pt2 P3 -19.98(12)
P1 Pt1 Pt2 Si1 -105.59(6)
Si2 Pt1 Pt2 Si1 -163.35(5)
P2 Pt1 Pt2 Si1 98.03(5)
P1 Pt1 Pt2 Si2 57.77(6)
P2 Pt1 Pt2 Si2 -98.61(5)
Si1 Pt1 Pt2 Si2 163.35(5)
Si2 Pt1 P1 C27 -19.89(19)
P2 Pt1 P1 C27 91.52(19)
Si1 Pt1 P1 C27 -135.99(18)
Pt2 Pt1 P1 C27 -64.62(19)
Si2 Pt1 P1 C33 -138.45(18)
P2 Pt1 P1 C33 -27.03(18)
Si1 Pt1 P1 C33 105.45(18)
Pt2 Pt1 P1 C33 176.83(17)
Si2 Pt1 P1 C39 103.85(17)
P2 Pt1 P1 C39 -144.73(17)
Si1 Pt1 P1 C39 -12.25(18)
Pt2 Pt1 P1 C39 59.12(18)
P1 Pt1 P2 C45 -50.7(2)
Si2 Pt1 P2 C45 53.6(2)
Si1 Pt1 P2 C45 167.9(2)
Pt2 Pt1 P2 C45 112.5(2)
P1 Pt1 P2 C51 70.4(2)
Si2 Pt1 P2 C51 174.6(2)
Si1 Pt1 P2 C51 -71.1(2)
Pt2 Pt1 P2 C51 -126.5(2)
P1 Pt1 P2 C57 -172.17(19)
Si2 Pt1 P2 C57 -67.94(19)
Si1 Pt1 P2 C57 46.36(19)
Pt2 Pt1 P2 C57 -9.02(19)
Si1 Pt2 P3 C75 92.03(17)
Si2 Pt2 P3 C75 -74.73(18)
Pt1 Pt2 P3 C75 109.69(19)
Si1 Pt2 P3 C63 -29.6(2)
Si2 Pt2 P3 C63 163.6(2)
Pt1 Pt2 P3 C63 -12.0(3)
Si1 Pt2 P3 C69 -148.56(16)
Si2 Pt2 P3 C69 44.67(18)
Pt1 Pt2 P3 C69 -130.91(18)
P3 Pt2 Si1 C1 56.2(2)
Si2 Pt2 Si1 C1 -132.39(19)
Pt1 Pt2 Si1 C1 -118.0(2)
P3 Pt2 Si1 C12 -67.79(19)
Si2 Pt2 Si1 C12 103.63(18)
Pt1 Pt2 Si1 C12 117.98(19)
P3 Pt2 Si1 Pt1 174.24(4)
Si2 Pt2 Si1 Pt1 -14.35(5)
P1 Pt1 Si1 C1 -114.4(2)
Si2 Pt1 Si1 C1 134.0(2)
P2 Pt1 Si1 C1 19.1(2)
Pt2 Pt1 Si1 C1 119.7(2)
P1 Pt1 Si1 C12 13.5(2)
Si2 Pt1 Si1 C12 -98.0(2)
P2 Pt1 Si1 C12 147.0(2)
Pt2 Pt1 Si1 C12 -112.3(2)
P1 Pt1 Si1 Pt2 125.83(4)
Si2 Pt1 Si1 Pt2 14.29(5)
P2 Pt1 Si1 Pt2 -100.66(4)
P1 Pt1 Si2 C25 99.2(2)
P2 Pt1 Si2 C25 -14.7(2)
Si1 Pt1 Si2 C25 -129.8(2)
Pt2 Pt1 Si2 C25 -116.1(2)
P1 Pt1 Si2 C14 -36.14(19)
P2 Pt1 Si2 C14 -150.00(19)
Si1 Pt1 Si2 C14 94.93(19)
Pt2 Pt1 Si2 C14 108.61(19)
P1 Pt1 Si2 Pt2 -144.76(4)
P2 Pt1 Si2 Pt2 101.39(4)
Si1 Pt1 Si2 Pt2 -13.68(4)
P3 Pt2 Si2 C25 -55.5(2)
Si1 Pt2 Si2 C25 138.14(19)
Pt1 Pt2 Si2 C25 122.95(19)
P3 Pt2 Si2 C14 64.70(19)
Si1 Pt2 Si2 C14 -101.66(18)
Pt1 Pt2 Si2 C14 -116.85(18)
P3 Pt2 Si2 Pt1 -178.45(6)
Si1 Pt2 Si2 Pt1 15.19(5)
C12 Si1 C1 C2 147.4(4)
Pt2 Si1 C1 C2 13.9(5)
Pt1 Si1 C1 C2 -73.7(4)
C12 Si1 C1 C6 -34.9(4)
Pt2 Si1 C1 C6 -168.5(3)
Pt1 Si1 C1 C6 104.0(4)
C6 C1 C2 C3 -2.9(8)
Si1 C1 C2 C3 174.7(4)
C1 C2 C3 C4 0.9(9)
C1 C2 C3 Br1 -180.0(4)
C2 C3 C4 C5 1.3(10)
Br1 C3 C4 C5 -177.9(5)
C3 C4 C5 C6 -1.2(11)
C4 C5 C6 C1 -0.9(10)
C4 C5 C6 N1 178.8(6)
C2 C1 C6 C5 3.0(8)
Si1 C1 C6 C5 -174.8(5)
C2 C1 C6 N1 -176.7(5)
Si1 C1 C6 N1 5.5(7)
C7 N1 C6 C5 -141.1(6)
C13 N1 C6 C5 11.4(8)
C7 N1 C6 C1 38.6(7)
C13 N1 C6 C1 -168.9(5)
C6 N1 C7 C12 -41.1(7)
C13 N1 C7 C12 166.7(5)
C6 N1 C7 C8 138.8(6)
C13 N1 C7 C8 -13.5(8)
C12 C7 C8 C9 1.5(9)
N1 C7 C8 C9 -178.3(6)
C7 C8 C9 C10 -0.3(10)
C8 C9 C10 C11 -0.6(9)
C8 C9 C10 Br2 -178.2(5)
C9 C10 C11 C12 0.2(8)
Br2 C10 C11 C12 177.8(4)
C8 C7 C12 C11 -1.9(8)
N1 C7 C12 C11 178.0(5)
C8 C7 C12 Si1 179.1(4)
N1 C7 C12 Si1 -1.1(7)
C10 C11 C12 C7 1.0(7)
C10 C11 C12 Si1 -180.0(4)
C1 Si1 C12 C7 33.0(4)
Pt2 Si1 C12 C7 170.4(3)
Pt1 Si1 C12 C7 -106.2(4)
C1 Si1 C12 C11 -146.0(4)
Pt2 Si1 C12 C11 -8.6(5)
Pt1 Si1 C12 C11 74.8(4)
C25 Si2 C14 C15 168.7(4)
Pt1 Si2 C14 C15 -45.5(4)
Pt2 Si2 C14 C15 36.5(4)
C25 Si2 C14 C19 -9.0(4)
Pt1 Si2 C14 C19 136.8(4)
Pt2 Si2 C14 C19 -141.3(4)
C19 C14 C15 C16 -1.6(7)
Si2 C14 C15 C16 -179.4(4)
C14 C15 C16 C17 2.1(8)
C14 C15 C16 Br3 179.6(4)
C15 C16 C17 C18 -0.7(8)
Br3 C16 C17 C18 -178.2(4)
C16 C17 C18 C19 -1.2(9)
C20 N2 C19 C14 20.4(7)
C26 N2 C19 C14 -165.5(5)
C20 N2 C19 C18 -160.5(5)
C26 N2 C19 C18 13.6(7)
C15 C14 C19 N2 178.8(4)
Si2 C14 C19 N2 -3.5(7)
C15 C14 C19 C18 -0.3(7)
Si2 C14 C19 C18 177.4(4)
C17 C18 C19 N2 -177.4(5)
C17 C18 C19 C14 1.7(8)
C19 N2 C20 C21 157.8(5)
C26 N2 C20 C21 -16.2(7)
C19 N2 C20 C25 -20.2(7)
C26 N2 C20 C25 165.7(5)
C25 C20 C21 C22 0.2(8)
N2 C20 C21 C22 -177.9(5)
C20 C21 C22 C23 1.0(9)
C21 C22 C23 C24 -1.3(9)
C21 C22 C23 Br4 178.4(4)
C22 C23 C24 C25 0.3(8)
Br4 C23 C24 C25 -179.3(4)
C23 C24 C25 C20 0.9(8)
C23 C24 C25 Si2 174.9(4)
C21 C20 C25 C24 -1.1(7)
N2 C20 C25 C24 176.9(4)
C21 C20 C25 Si2 -174.8(4)
N2 C20 C25 Si2 3.2(7)
C14 Si2 C25 C24 -164.6(4)
Pt1 Si2 C25 C24 52.5(5)
Pt2 Si2 C25 C24 -36.6(5)
C14 Si2 C25 C20 9.1(5)
Pt1 Si2 C25 C20 -133.8(4)
Pt2 Si2 C25 C20 137.0(4)
C33 P1 C27 C32 -103.1(4)
C39 P1 C27 C32 0.4(5)
Pt1 P1 C27 C32 131.1(4)
C33 P1 C27 C28 75.3(4)
C39 P1 C27 C28 178.7(4)
Pt1 P1 C27 C28 -50.6(4)
C32 C27 C28 C29 3.7(7)
P1 C27 C28 C29 -174.8(4)
C27 C28 C29 C30 -2.6(8)
C28 C29 C30 C31 -0.6(8)
C29 C30 C31 C32 2.8(9)
C30 C31 C32 C27 -1.7(8)
C28 C27 C32 C31 -1.6(8)
P1 C27 C32 C31 176.8(4)
C27 P1 C33 C38 -172.2(4)
C39 P1 C33 C38 81.8(4)
Pt1 P1 C33 C38 -45.3(4)
C27 P1 C33 C34 5.3(5)
C39 P1 C33 C34 -100.8(4)
Pt1 P1 C33 C34 132.2(4)
C38 C33 C34 C35 0.9(8)
P1 C33 C34 C35 -176.6(4)
C33 C34 C35 C36 -1.0(8)
C34 C35 C36 C37 -0.1(9)
C35 C36 C37 C38 1.4(9)
C36 C37 C38 C33 -1.5(8)
C34 C33 C38 C37 0.4(7)
P1 C33 C38 C37 178.0(4)
C27 P1 C39 C44 110.9(4)
C33 P1 C39 C44 -144.8(4)
Pt1 P1 C39 C44 -19.3(4)
C27 P1 C39 C40 -67.4(4)
C33 P1 C39 C40 36.8(4)
Pt1 P1 C39 C40 162.4(3)
C44 C39 C40 C41 -1.4(7)
P1 C39 C40 C41 176.9(4)
C39 C40 C41 C42 0.5(8)
C40 C41 C42 C43 0.9(8)
C41 C42 C43 C44 -1.3(8)
C42 C43 C44 C39 0.3(8)
C40 C39 C44 C43 1.1(7)
P1 C39 C44 C43 -177.3(4)
C51 P2 C45 C50 -60.8(5)
C57 P2 C45 C50 -162.8(4)
Pt1 P2 C45 C50 65.6(5)
C51 P2 C45 C46 123.8(4)
C57 P2 C45 C46 21.9(5)
Pt1 P2 C45 C46 -109.7(4)
C50 C45 C46 C47 -0.9(8)
P2 C45 C46 C47 174.6(4)
C45 C46 C47 C48 1.7(9)
C46 C47 C48 C49 -2.2(10)
C47 C48 C49 C50 2.0(10)
C48 C49 C50 C45 -1.3(10)
C46 C45 C50 C49 0.8(8)
P2 C45 C50 C49 -174.8(5)
C45 P2 C51 C56 -178.0(4)
C57 P2 C51 C56 -74.6(5)
Pt1 P2 C51 C56 54.7(5)
C45 P2 C51 C52 2.1(5)
C57 P2 C51 C52 105.5(5)
Pt1 P2 C51 C52 -125.2(4)
C56 C51 C52 C53 -0.2(8)
P2 C51 C52 C53 179.7(4)
C51 C52 C53 C54 0.6(9)
C52 C53 C54 C55 -0.4(10)
C53 C54 C55 C56 -0.1(10)
C52 C51 C56 C55 -0.3(9)
P2 C51 C56 C55 179.8(5)
C54 C55 C56 C51 0.5(10)
C45 P2 C57 C62 -116.0(4)
C51 P2 C57 C62 137.8(4)
Pt1 P2 C57 C62 12.7(5)
C45 P2 C57 C58 62.5(5)
C51 P2 C57 C58 -43.8(5)
Pt1 P2 C57 C58 -168.9(4)
C62 C57 C58 C59 0.3(8)
P2 C57 C58 C59 -178.2(4)
C57 C58 C59 C60 0.8(9)
C58 C59 C60 C61 -0.8(9)
C59 C60 C61 C62 -0.2(9)
C60 C61 C62 C57 1.3(9)
C58 C57 C62 C61 -1.3(8)
P2 C57 C62 C61 177.1(4)
C75 P3 C63 C64 -48.7(4)
C69 P3 C63 C64 -159.0(4)
Pt2 P3 C63 C64 77.0(4)
C75 P3 C63 C68 136.0(4)
C69 P3 C63 C68 25.7(4)
Pt2 P3 C63 C68 -98.2(4)
C68 C63 C64 C65 -1.2(7)
P3 C63 C64 C65 -176.6(4)
C63 C64 C65 C66 -0.1(8)
C64 C65 C66 C67 1.6(9)
C65 C66 C67 C68 -1.7(9)
C66 C67 C68 C63 0.4(8)
C64 C63 C68 C67 1.1(7)
P3 C63 C68 C67 176.4(4)
C75 P3 C69 C70 147.0(4)
C63 P3 C69 C70 -104.1(4)
Pt2 P3 C69 C70 23.9(4)
C75 P3 C69 C74 -35.6(5)
C63 P3 C69 C74 73.3(4)
Pt2 P3 C69 C74 -158.7(4)
C74 C69 C70 C71 0.5(7)
P3 C69 C70 C71 178.0(4)
C69 C70 C71 C72 1.1(8)
C70 C71 C72 C73 -1.2(8)
C71 C72 C73 C74 -0.2(8)
C72 C73 C74 C69 1.8(8)
C70 C69 C74 C73 -2.0(7)
P3 C69 C74 C73 -179.4(4)
C63 P3 C75 C80 146.4(4)
C69 P3 C75 C80 -105.9(4)
Pt2 P3 C75 C80 17.0(4)
C63 P3 C75 C76 -32.4(5)
C69 P3 C75 C76 75.3(4)
Pt2 P3 C75 C76 -161.8(4)
C80 C75 C76 C77 1.0(7)
P3 C75 C76 C77 179.7(4)
C75 C76 C77 C78 -1.2(8)
C76 C77 C78 C79 0.5(9)
C77 C78 C79 C80 0.5(8)
C76 C75 C80 C79 0.1(7)
P3 C75 C80 C79 -178.8(4)
C78 C79 C80 C75 -0.8(8)
C6S C1S C2S C3S 0.0
C7S C1S C2S C3S 179.2(7)
C1S C2S C3S C4S 0.0
C2S C3S C4S C5S 0.0
C3S C4S C5S C6S 0.0
C4S C5S C6S C1S 0.0
C2S C1S C6S C5S 0.0
C7S C1S C6S C5S -179.2(7)
C13S C8S C9S C10S 0.0
C14S C8S C9S C10S 177.6(6)
C8S C9S C10S C11S 0.0
C9S C10S C11S C12S 0.0
C10S C11S C12S C13S 0.0
C11S C12S C13S C8S 0.0
C9S C8S C13S C12S 0.0
C14S C8S C13S C12S -177.6(6)
C20S C15S C16S C17S 0.0
C21S C15S C16S C17S 178.1(9)
C15S C16S C17S C18S 0.0
C16S C17S C18S C19S 0.0
C17S C18S C19S C20S 0.0
C18S C19S C20S C15S 0.0
C16S C15S C20S C19S 0.0
C21S C15S C20S C19S -178.2(9)
